data_4132778
loop_
_publ_author_name
'Rudenko, Andrey E.'
'Clayman, Naomi E.'
'Walker, Katherine L.'
'Maclaren, Jana K.'
'Zimmerman, Paul M.'
'Waymouth, Robert M.'

_publ_section_title
;
 Ligand-Induced Reductive Elimination of Ethane from Azopyridine Palladium
 Dimethyl Complexes.
;
_journal_issue 36
_journal_name_full 'Journal of the American Chemical Society'
_journal_page_first 11408
_journal_page_last 11415
_journal_paper_doi 10.1021/jacs.8b06398
_journal_volume 140
_journal_year 2018
_chemical_formula_moiety 'C14 H17 N3 Pd'
_chemical_formula_sum 'C14 H17 N3 Pd'
_chemical_formula_weight 333.70
_space_group_crystal_system monoclinic
_space_group_IT_number 14
_space_group_name_Hall '-P 2ybc'
_space_group_name_H-M_alt 'P 1 21/c 1'
_atom_sites_solution_hydrogens geom
_atom_sites_solution_primary dual
_audit_creation_date 2018-07-27
_audit_creation_method
;
Olex2 1.2
(compiled 2018.05.29 svn.r3508 for OlexSys, GUI svn.r5506)
;
_cell_angle_alpha 90
_cell_angle_beta 102.902(3)
_cell_angle_gamma 90
_cell_formula_units_Z 4
_cell_length_a 10.2729(8)
_cell_length_b 17.4768(12)
_cell_length_c 7.5492(7)
_cell_measurement_reflns_used 1633
_cell_measurement_temperature 100
_cell_measurement_theta_max 23.95
_cell_measurement_theta_min 3.094
_cell_volume 1321.15(18)
_computing_cell_refinement 'SAINT V8.38A (?, 2016)'
_computing_data_collection 'APEX2 Ver. 2014.11-0 (Bruker-AXS, 2014)'
_computing_data_reduction 'SAINT V8.38A (?, 2016)'
_computing_molecular_graphics 'Olex2 (Dolomanov et al., 2009)'
_computing_publication_material 'Olex2 (Dolomanov et al., 2009)'
_computing_structure_refinement 'XL (Sheldrick, 2008)'
_computing_structure_solution 'ShelXT (Sheldrick, 2015)'
_diffrn_ambient_temperature 100.0
_diffrn_detector 'Bruker Photon100'
_diffrn_detector_area_resol_mean 10.4
_diffrn_detector_type 'CMOS area detector'
_diffrn_measured_fraction_theta_full 0.977
_diffrn_measured_fraction_theta_max 0.977
_diffrn_measurement_device 'four-circle diffractometer'
_diffrn_measurement_device_type 'D8 Venture'
_diffrn_measurement_method '\w and \f scans'
_diffrn_radiation_collimation 'focusing mirrors'
_diffrn_radiation_monochromator 'mirror optics'
_diffrn_radiation_probe x-ray
_diffrn_radiation_type MoK\a
_diffrn_radiation_wavelength 0.71073
_diffrn_reflns_av_unetI/netI 0.1874
_diffrn_reflns_Laue_measured_fraction_full 0.977
_diffrn_reflns_Laue_measured_fraction_max 0.977
_diffrn_reflns_limit_h_max 12
_diffrn_reflns_limit_h_min -12
_diffrn_reflns_limit_k_max 21
_diffrn_reflns_limit_k_min -21
_diffrn_reflns_limit_l_max 9
_diffrn_reflns_limit_l_min -9
_diffrn_reflns_number 19457
_diffrn_reflns_point_group_measured_fraction_full 0.977
_diffrn_reflns_point_group_measured_fraction_max 0.977
_diffrn_reflns_theta_full 25.707
_diffrn_reflns_theta_max 25.707
_diffrn_reflns_theta_min 2.331
_diffrn_source 'microfocus sealed X-ray tube'
_diffrn_source_type 'Incoatec I\ms'
_diffrn_standards_number 0
_exptl_absorpt_coefficient_mu 1.390
_exptl_absorpt_correction_T_max 0.745262
_exptl_absorpt_correction_T_min 0.615725
_exptl_absorpt_correction_type multi-scan
_exptl_absorpt_process_details
;
 TWINABS-2012/1 (Bruker,2012) was used for absorption correction.

Final HKLF 4 output contains 19850 reflections, Rint = 0.1359
 (8329 with I > 3sig(I), Rint = 0.0678)
;
_exptl_crystal_colour red
_exptl_crystal_density_diffrn 1.678
_exptl_crystal_description block
_exptl_crystal_F_000 672
_exptl_crystal_size_max 0.085
_exptl_crystal_size_mid 0.05
_exptl_crystal_size_min 0.017
_refine_diff_density_max 1.217
_refine_diff_density_min -1.312
_refine_diff_density_rms 0.262
_refine_ls_extinction_method none
_refine_ls_goodness_of_fit_ref 1.023
_refine_ls_hydrogen_treatment constr
_refine_ls_matrix_type full
_refine_ls_number_parameters 162
_refine_ls_number_reflns 19457
_refine_ls_number_restraints 120
_refine_ls_restrained_S_all 1.020
_refine_ls_R_factor_all 0.1566
_refine_ls_R_factor_gt 0.0742
_refine_ls_shift/su_max 0.000
_refine_ls_shift/su_mean 0.000
_refine_ls_structure_factor_coef Fsqd
_refine_ls_weighting_details 'w=1/[\s^2^(Fo^2^)+(0.0359P)^2^+0.3701P] where P=(Fo^2^+2Fc^2^)/3'
_refine_ls_weighting_scheme calc
_refine_ls_wR_factor_gt 0.1150
_refine_ls_wR_factor_ref 0.1412
_reflns_Friedel_coverage 0.000
_reflns_number_gt 11615
_reflns_number_total 19457
_reflns_threshold_expression 'I > 2\s(I)'
_cod_data_source_file ja8b06398_si_003.cif
_cod_data_source_block 3
_cod_database_code 4132778
_shelx_space_group_comment
;
The symmetry employed for this shelxl refinement is uniquely defined
by the following loop, which should always be used as a source of
symmetry information in preference to the above space-group names.
They are only intended as comments.
;

loop_
_space_group_symop_operation_xyz
'x, y, z'
'-x, y+1/2, -z+1/2'
'-x, -y, -z'
'x, -y-1/2, z-1/2'

loop_
_atom_site_label
_atom_site_type_symbol
_atom_site_fract_x
_atom_site_fract_y
_atom_site_fract_z
_atom_site_U_iso_or_equiv
_atom_site_adp_type
_atom_site_occupancy
_atom_site_site_symmetry_order
_atom_site_calc_flag
_atom_site_refinement_flags_posn
_atom_site_refinement_flags_adp
Pd Pd 0.71637(9) 0.57029(5) 0.74031(16) 0.0133(3) Uani 1 1 d . U
N1 N 0.5203(9) 0.5486(5) 0.7920(15) 0.012(3) Uani 1 1 d . U
N2 N 0.5773(9) 0.4232(5) 0.7095(15) 0.014(2) Uani 1 1 d . U
N3 N 0.6958(9) 0.4499(4) 0.7357(16) 0.011(2) Uani 1 1 d . U
C1 C 0.4800(12) 0.4764(6) 0.7399(18) 0.012(3) Uani 1 1 d . U
C2 C 0.3526(11) 0.4492(6) 0.7183(17) 0.014(3) Uani 1 1 d . U
H2 H 0.330493 0.398369 0.678042 0.017 Uiso 1 1 calc R .
C3 C 0.2572(11) 0.4981(6) 0.7571(19) 0.017(3) Uani 1 1 d . U
H3 H 0.166980 0.482047 0.741064 0.020 Uiso 1 1 calc R .
C4 C 0.2953(11) 0.5708(7) 0.8196(15) 0.017(3) Uani 1 1 d . U
H4 H 0.231691 0.604865 0.850264 0.021 Uiso 1 1 calc R .
C5 C 0.4282(12) 0.5943(6) 0.8377(19) 0.016(4) Uani 1 1 d . U
C6 C 0.7911(12) 0.3933(6) 0.7108(18) 0.011(3) Uiso 1 1 d . U
C7 C 0.7559(11) 0.3338(6) 0.5879(18) 0.014(3) Uani 1 1 d . U
H7 H 0.667228 0.329700 0.517314 0.017 Uiso 1 1 calc R .
C8 C 0.8511(12) 0.2808(6) 0.5696(18) 0.018(3) Uani 1 1 d . U
H8 H 0.828436 0.240455 0.483949 0.021 Uiso 1 1 calc R .
C9 C 0.9790(12) 0.2858(6) 0.6743(19) 0.019(3) Uani 1 1 d . U
H9 H 1.043864 0.248861 0.660778 0.023 Uiso 1 1 calc R .
C10 C 1.0135(11) 0.3444(6) 0.7992(19) 0.016(4) Uani 1 1 d . U
H10 H 1.101275 0.347045 0.873068 0.019 Uiso 1 1 calc R .
C11 C 0.9196(11) 0.3991(6) 0.8161(19) 0.012(3) Uani 1 1 d . U
H11 H 0.943209 0.440275 0.899180 0.015 Uiso 1 1 calc R .
C12 C 0.4693(11) 0.6716(6) 0.9166(18) 0.021(4) Uani 1 1 d . U
H12A H 0.566388 0.672790 0.962576 0.031 Uiso 1 1 calc GR .
H12B H 0.425136 0.681899 1.016556 0.031 Uiso 1 1 calc GR .
H12C H 0.443331 0.710738 0.822337 0.031 Uiso 1 1 calc GR .
C13 C 0.8978(10) 0.5779(7) 0.6754(17) 0.018(3) Uani 1 1 d . U
H13A H 0.921104 0.528281 0.630392 0.027 Uiso 1 1 calc GR .
H13B H 0.965496 0.592258 0.783647 0.027 Uiso 1 1 calc GR .
H13C H 0.894280 0.616768 0.580914 0.027 Uiso 1 1 calc GR .
C14 C 0.7003(11) 0.6848(5) 0.6882(18) 0.019(4) Uani 1 1 d . U
H14A H 0.607873 0.697124 0.628479 0.029 Uiso 1 1 calc GR .
H14B H 0.759659 0.699012 0.608392 0.029 Uiso 1 1 calc GR .
H14C H 0.725689 0.713201 0.802592 0.029 Uiso 1 1 calc GR .

loop_
_atom_site_aniso_label
_atom_site_aniso_U_11
_atom_site_aniso_U_22
_atom_site_aniso_U_33
_atom_site_aniso_U_23
_atom_site_aniso_U_13
_atom_site_aniso_U_12
Pd 0.0133(5) 0.0108(4) 0.0157(6) 0.0005(7) 0.0029(5) -0.0011(5)
N1 0.012(6) 0.010(5) 0.011(8) 0.003(5) -0.001(5) 0.001(4)
N2 0.014(5) 0.016(5) 0.011(7) -0.003(6) -0.001(6) 0.000(5)
N3 0.014(6) 0.013(5) 0.007(6) -0.003(5) 0.002(6) 0.004(4)
C1 0.013(7) 0.014(6) 0.008(9) 0.001(6) 0.000(6) 0.000(5)
C2 0.010(6) 0.021(7) 0.012(10) 0.000(6) 0.002(6) -0.002(5)
C3 0.011(8) 0.029(7) 0.012(8) 0.004(8) 0.006(8) -0.003(5)
C4 0.012(6) 0.024(6) 0.016(9) 0.007(7) 0.004(7) 0.007(6)
C5 0.019(7) 0.015(6) 0.014(10) 0.007(6) 0.000(7) 0.005(5)
C7 0.016(7) 0.010(6) 0.014(9) 0.005(6) -0.002(7) -0.004(5)
C8 0.029(8) 0.005(6) 0.019(10) 0.000(6) 0.003(7) -0.004(6)
C9 0.025(8) 0.013(6) 0.022(9) 0.007(7) 0.012(7) 0.004(6)
C10 0.010(7) 0.017(6) 0.020(10) 0.008(6) 0.004(7) -0.001(5)
C11 0.019(8) 0.009(6) 0.010(9) 0.003(6) 0.005(8) -0.003(5)
C12 0.021(8) 0.020(7) 0.024(11) -0.004(6) 0.008(7) -0.002(6)
C13 0.016(7) 0.021(7) 0.018(10) 0.003(8) 0.004(7) 0.000(6)
C14 0.012(8) 0.019(6) 0.026(11) 0.001(6) 0.003(8) 0.002(5)

loop_
_atom_type_symbol
_atom_type_description
_atom_type_scat_dispersion_real
_atom_type_scat_dispersion_imag
_atom_type_scat_source
C C 0.0033 0.0016 'International Tables Vol C Tables 4.2.6.8 and 6.1.1.4'
H H 0.0000 0.0000 'International Tables Vol C Tables 4.2.6.8 and 6.1.1.4'
N N 0.0061 0.0033 'International Tables Vol C Tables 4.2.6.8 and 6.1.1.4'
Pd Pd -0.9988 1.0072 'International Tables Vol C Tables 4.2.6.8 and 6.1.1.4'

loop_
_geom_angle_atom_site_label_1
_geom_angle_atom_site_label_2
_geom_angle_atom_site_label_3
_geom_angle
N3 Pd N1 74.7(3)
C13 Pd N1 172.9(4)
C13 Pd N3 98.9(4)
C13 Pd C14 85.9(4)
C14 Pd N1 99.6(4)
C14 Pd N3 165.9(4)
C1 N1 Pd 110.2(8)
C5 N1 Pd 132.8(7)
C5 N1 C1 116.1(10)
N3 N2 C1 114.6(9)
N2 N3 Pd 117.1(7)
N2 N3 C6 112.5(9)
C6 N3 Pd 128.4(8)
N1 C1 N2 118.4(10)
N1 C1 C2 125.4(11)
C2 C1 N2 116.2(10)
C1 C2 H2 121.1
C1 C2 C3 117.8(11)
C3 C2 H2 121.1
C2 C3 H3 120.6
C2 C3 C4 118.8(11)
C4 C3 H3 120.6
C3 C4 H4 120.1
C3 C4 C5 119.8(11)
C5 C4 H4 120.1
N1 C5 C4 121.9(11)
N1 C5 C12 119.1(10)
C4 C5 C12 118.9(11)
C7 C6 N3 121.5(11)
C11 C6 N3 117.7(11)
C11 C6 C7 120.8(11)
C6 C7 H7 120.4
C8 C7 C6 119.1(11)
C8 C7 H7 120.4
C7 C8 H8 119.7
C9 C8 C7 120.5(12)
C9 C8 H8 119.7
C8 C9 H9 119.8
C8 C9 C10 120.3(11)
C10 C9 H9 119.8
C9 C10 H10 120.1
C9 C10 C11 119.8(11)
C11 C10 H10 120.1
C6 C11 H11 120.3
C10 C11 C6 119.4(12)
C10 C11 H11 120.3
C5 C12 H12A 109.5
C5 C12 H12B 109.5
C5 C12 H12C 109.5
H12A C12 H12B 109.5
H12A C12 H12C 109.5
H12B C12 H12C 109.5
Pd C13 H13A 109.5
Pd C13 H13B 109.5
Pd C13 H13C 109.5
H13A C13 H13B 109.5
H13A C13 H13C 109.5
H13B C13 H13C 109.5
Pd C14 H14A 109.5
Pd C14 H14B 109.5
Pd C14 H14C 109.5
H14A C14 H14B 109.5
H14A C14 H14C 109.5
H14B C14 H14C 109.5

loop_
_geom_bond_atom_site_label_1
_geom_bond_atom_site_label_2
_geom_bond_distance
Pd N1 2.168(9)
Pd N3 2.114(8)
Pd C13 2.035(10)
Pd C14 2.039(9)
N1 C1 1.359(13)
N1 C5 1.340(14)
N2 N3 1.277(11)
N2 C1 1.421(14)
N3 C6 1.434(13)
C1 C2 1.368(14)
C2 H2 0.9500
C2 C3 1.380(14)
C3 H3 0.9500
C3 C4 1.382(14)
C4 H4 0.9500
C4 C5 1.403(14)
C5 C12 1.499(14)
C6 C7 1.385(16)
C6 C11 1.385(15)
C7 H7 0.9500
C7 C8 1.377(15)
C8 H8 0.9500
C8 C9 1.376(15)
C9 H9 0.9500
C9 C10 1.383(16)
C10 H10 0.9500
C10 C11 1.383(14)
C11 H11 0.9500
C12 H12A 0.9800
C12 H12B 0.9800
C12 H12C 0.9800
C13 H13A 0.9800
C13 H13B 0.9800
C13 H13C 0.9800
C14 H14A 0.9800
C14 H14B 0.9800
C14 H14C 0.9800

loop_
_geom_torsion_atom_site_label_1
_geom_torsion_atom_site_label_2
_geom_torsion_atom_site_label_3
_geom_torsion_atom_site_label_4
_geom_torsion
Pd N1 C1 N2 16.0(13)
Pd N1 C1 C2 -165.8(11)
Pd N1 C5 C4 163.5(9)
Pd N1 C5 C12 -18.6(19)
Pd N3 C6 C7 -131.5(11)
Pd N3 C6 C11 49.5(17)
N1 C1 C2 C3 -2(2)
N2 N3 C6 C7 31.2(17)
N2 N3 C6 C11 -147.7(11)
N2 C1 C2 C3 176.3(12)
N3 N2 C1 N1 0.1(17)
N3 N2 C1 C2 -178.2(12)
N3 C6 C7 C8 -179.8(11)
N3 C6 C11 C10 178.4(11)
C1 N1 C5 C4 -4.7(18)
C1 N1 C5 C12 173.1(11)
C1 N2 N3 Pd -17.6(14)
C1 N2 N3 C6 177.6(11)
C1 C2 C3 C4 -2(2)
C2 C3 C4 C5 2(2)
C3 C4 C5 N1 2(2)
C3 C4 C5 C12 -176.3(11)
C5 N1 C1 N2 -173.1(12)
C5 N1 C1 C2 5.0(19)
C6 C7 C8 C9 1(2)
C7 C6 C11 C10 -0.6(19)
C7 C8 C9 C10 -0.2(19)
C8 C9 C10 C11 -1.3(18)
C9 C10 C11 C6 1.7(18)
C11 C6 C7 C8 -0.9(19)

loop_
_twin_individual_id
_twin_individual_mass_fraction_refined
1 0.4875(18)
2 0.5125(18)
